data_1506574
loop_
_publ_author_name
'Sibi, Mukund P.'
'Ma, Zhihua'
'Itoh, Kennosuke'
'Prabagaran, Narayanasamy'
'Jasperse, Craig P.'

_publ_section_title
;
 Enantioselective cycloadditions with alpha,beta-disubstituted
 acrylimides.
;
_journal_issue 12
_journal_name_full 'Organic letters'
_journal_page_first 2349
_journal_page_last 2352
_journal_paper_doi 10.1021/ol050599d
_journal_volume 7
_journal_year 2005
_chemical_formula_sum 'C19 H25 Br N2 O3'
_chemical_formula_weight 409.32
_chemical_name_systematic
;
 ?
;
_space_group_IT_number 4
_symmetry_space_group_name_Hall 'P 2yb'
_symmetry_space_group_name_H-M 'P 1 21 1'
_atom_sites_solution_hydrogens geom
_atom_sites_solution_primary direct
_atom_sites_solution_secondary difmap
_audit_creation_method SHELXL-97
_cell_angle_alpha 90.00
_cell_angle_beta 91.28(3)
_cell_angle_gamma 90.00
_cell_formula_units_Z 4
_cell_length_a 9.6042(19)
_cell_length_b 11.448(2)
_cell_length_c 17.970(4)
_cell_measurement_temperature 293(2)
_cell_volume 1975.3(7)
_computing_structure_refinement 'SHELXL-97 (Sheldrick, 1997)'
_diffrn_ambient_temperature 293(2)
_diffrn_measured_fraction_theta_full 0.938
_diffrn_measured_fraction_theta_max 0.938
_diffrn_radiation_monochromator graphite
_diffrn_radiation_source 'fine-focus sealed tube'
_diffrn_radiation_type MoK\a
_diffrn_radiation_wavelength 0.71073
_diffrn_reflns_av_R_equivalents 0.0796
_diffrn_reflns_av_sigmaI/netI 0.1315
_diffrn_reflns_limit_h_max 12
_diffrn_reflns_limit_h_min -12
_diffrn_reflns_limit_k_max 14
_diffrn_reflns_limit_k_min -14
_diffrn_reflns_limit_l_max 23
_diffrn_reflns_limit_l_min -22
_diffrn_reflns_number 32253
_diffrn_reflns_theta_full 27.81
_diffrn_reflns_theta_max 27.81
_diffrn_reflns_theta_min 2.11
_exptl_absorpt_coefficient_mu 2.100
_exptl_crystal_density_diffrn 1.376
_exptl_crystal_density_method 'not measured'
_exptl_crystal_F_000 848
_refine_diff_density_max 0.309
_refine_diff_density_min -0.382
_refine_diff_density_rms 0.053
_refine_ls_abs_structure_details 'Flack H D (1983), Acta Cryst. A39, 876-881'
_refine_ls_abs_structure_Flack 0.011(9)
_refine_ls_extinction_coef 0.0012(3)
_refine_ls_extinction_expression Fc^*^=kFc[1+0.001xFc^2^\l^3^/sin(2\q)]^-1/4^
_refine_ls_extinction_method SHELXL
_refine_ls_goodness_of_fit_ref 0.979
_refine_ls_hydrogen_treatment mixed
_refine_ls_matrix_type full
_refine_ls_number_parameters 518
_refine_ls_number_reflns 8473
_refine_ls_number_restraints 1
_refine_ls_restrained_S_all 0.979
_refine_ls_R_factor_all 0.1740
_refine_ls_R_factor_gt 0.0456
_refine_ls_shift/su_max 3.464
_refine_ls_shift/su_mean 0.466
_refine_ls_structure_factor_coef Fsqd
_refine_ls_weighting_details 'calc w=1/[\s^2^(Fo^2^)+(0.0179P)^2^+0.7359P] where P=(Fo^2^+2Fc^2^)/3'
_refine_ls_weighting_scheme calc
_refine_ls_wR_factor_gt 0.0835
_refine_ls_wR_factor_ref 0.1165
_reflns_number_gt 3665
_reflns_number_total 8473
_reflns_threshold_expression >2sigma(I)
_cod_data_source_file ol050599dsi20050502_062848.cif
_cod_data_source_block s34n13
_cod_database_code 1506574

loop_
_symmetry_equiv_pos_as_xyz
'x, y, z'
'-x, y+1/2, -z'

loop_
_atom_site_label
_atom_site_type_symbol
_atom_site_fract_x
_atom_site_fract_y
_atom_site_fract_z
_atom_site_U_iso_or_equiv
_atom_site_adp_type
_atom_site_occupancy
_atom_site_symmetry_multiplicity
_atom_site_calc_flag
_atom_site_refinement_flags
Br1 Br 0.57669(7) 0.48255(7) 0.93233(5) 0.0938(4) Uani 1 1 d .
HB1 H 0.543(6) 0.555(6) 0.902(4) 0.098(3) Uiso 1 1 d .
C101 C 0.4235(5) 0.5135(6) 0.9948(3) 0.0570(16) Uani 1 1 d .
C102 C 0.3794(5) 0.6246(6) 1.0065(3) 0.0607(17) Uani 1 1 d .
H102 H 0.4259 0.6873 0.9855 0.098(3) Uiso 1 1 calc R
C103 C 0.2640(5) 0.6434(5) 1.0500(3) 0.0498(14) Uani 1 1 d .
H103 H 0.2328 0.7192 1.0576 0.098(3) Uiso 1 1 calc R
C104 C 0.1951(5) 0.5516(5) 1.0821(3) 0.0397(13) Uani 1 1 d .
C105 C 0.2447(5) 0.4387(5) 1.0702(3) 0.0529(16) Uani 1 1 d .
H105 H 0.204(3) 0.382(5) 1.0893(16) 0.098(3) Uiso 1 1 calc R
C106 C 0.3601(6) 0.4194(6) 1.0273(3) 0.0597(18) Uani 1 1 d .
H106 H 0.394(3) 0.344(6) 1.0206(6) 0.098(3) Uiso 1 1 calc R
C107 C 0.0646(5) 0.5724(5) 1.1250(3) 0.0427(14) Uani 1 1 d .
H107 H 0.067(6) 0.666(6) 1.147(3) 0.098(3) Uiso 1 1 d .
N11 N 0.0585(4) 0.4939(4) 1.1902(2) 0.0520(12) Uani 1 1 d .
O11 O -0.0868(4) 0.5100(4) 1.2117(2) 0.0639(12) Uani 1 1 d .
C108 C -0.0768(5) 0.5483(4) 1.0824(2) 0.0374(12) Uani 1 1 d .
C109 C -0.1656(5) 0.4908(6) 1.1447(3) 0.0485(14) Uani 1 1 d .
H109 H -0.173(6) 0.404(6) 1.141(3) 0.098(3) Uiso 1 1 d .
C110 C -0.2954(6) 0.5643(6) 1.1478(3) 0.0688(18) Uani 1 1 d .
A110 H -0.3323 0.5647 1.1976 0.098(3) Uiso 1 1 calc R
B110 H -0.3665 0.5353 1.1134 0.098(3) Uiso 1 1 calc R
C111 C -0.2480(7) 0.6854(7) 1.1256(4) 0.068(2) Uani 1 1 d .
A111 H -0.205(6) 0.715(6) 1.166(4) 0.098(3) Uiso 1 1 d .
B111 H -0.333(6) 0.749(6) 1.110(3) 0.098(3) Uiso 1 1 d .
C112 C -0.1547(5) 0.6610(5) 1.0604(3) 0.0465(14) Uani 1 1 d .
A112 H -0.092(6) 0.726(6) 1.051(3) 0.098(3) Uiso 1 1 d .
B112 H -0.210(6) 0.651(5) 1.016(4) 0.098(3) Uiso 1 1 d .
C113 C -0.0611(5) 0.4657(5) 1.0170(3) 0.0404(14) Uani 1 1 d .
C114 C -0.0285(5) 0.4744(6) 0.8786(3) 0.0493(15) Uani 1 1 d .
O12 O -0.0790(4) 0.3608(3) 1.0207(2) 0.0553(10) Uani 1 1 d .
N12 N -0.0234(4) 0.5189(4) 0.9511(2) 0.0431(12) Uani 1 1 d .
HN12 H -0.002(7) 0.591(6) 0.951(4) 0.098(3) Uiso 1 1 d .
O13 O -0.0796(5) 0.3799(4) 0.8666(2) 0.0778(14) Uani 1 1 d .
C115 C 0.0289(6) 0.5525(5) 0.8194(3) 0.0509(15) Uani 1 1 d .
C116 C 0.1838(7) 0.5609(8) 0.8315(4) 0.114(3) Uani 1 1 d .
H11A H 0.2224 0.6108 0.7943 0.098(3) Uiso 1 1 calc R
H11B H 0.2243 0.4845 0.8281 0.098(3) Uiso 1 1 calc R
H11C H 0.2038 0.5929 0.8800 0.098(3) Uiso 1 1 calc R
C117 C -0.0011(9) 0.4986(8) 0.7453(4) 0.125(3) Uani 1 1 d .
H11D H -0.1000 0.4902 0.7381 0.098(3) Uiso 1 1 calc R
H11E H 0.0423 0.4231 0.7431 0.098(3) Uiso 1 1 calc R
H11F H 0.0350 0.5477 0.7069 0.098(3) Uiso 1 1 calc R
C118 C -0.0333(9) 0.6728(6) 0.8240(4) 0.125(3) Uani 1 1 d .
H11G H -0.1324 0.6679 0.8165 0.098(3) Uiso 1 1 calc R
H11H H 0.0054 0.7215 0.7862 0.098(3) Uiso 1 1 calc R
H11I H -0.0126 0.7056 0.8721 0.098(3) Uiso 1 1 calc R
CME1 C 0.1395(6) 0.5399(6) 1.2537(3) 0.080(2) Uani 1 1 d .
HME1 H 0.1323 0.4875 1.2951 0.098(3) Uiso 1 1 calc R
HME2 H 0.1039 0.6152 1.2671 0.098(3) Uiso 1 1 calc R
HME3 H 0.2353 0.5472 1.2404 0.098(3) Uiso 1 1 calc R
Br2 Br -0.05726(7) 0.24297(8) 0.56297(5) 0.1016(4) Uani 1 1 d .
C201 C 0.0963(5) 0.2711(7) 0.5005(3) 0.0604(19) Uani 1 1 d .
C202 C 0.1445(6) 0.3821(6) 0.4924(4) 0.0592(18) Uani 1 1 d .
H202 H 0.103(6) 0.445(6) 0.514(3) 0.098(3) Uiso 1 1 d .
C203 C 0.2603(5) 0.4028(5) 0.4485(3) 0.0497(15) Uani 1 1 d .
H203 H 0.292(6) 0.475(6) 0.442(3) 0.098(3) Uiso 1 1 d .
C204 C 0.3252(5) 0.3111(5) 0.4131(3) 0.0424(14) Uani 1 1 d .
C205 C 0.2706(6) 0.1969(5) 0.4201(4) 0.0606(18) Uani 1 1 d .
H205 H 0.337(6) 0.130(6) 0.394(3) 0.098(3) Uiso 1 1 d .
C206 C 0.1543(7) 0.1791(7) 0.4639(5) 0.075(2) Uani 1 1 d .
H206 H 0.123(7) 0.112(6) 0.463(4) 0.098(3) Uiso 1 1 d .
C207 C 0.4567(5) 0.3321(5) 0.3711(3) 0.0429(14) Uani 1 1 d .
H207 H 0.439(6) 0.416(6) 0.351(3) 0.098(3) Uiso 1 1 d .
N21 N 0.4720(4) 0.2476(5) 0.3098(3) 0.0624(14) Uani 1 1 d .
O21 O 0.6129(4) 0.2671(3) 0.2870(2) 0.0643(12) Uani 1 1 d .
C208 C 0.6929(7) 0.2619(6) 0.3564(4) 0.0535(17) Uani 1 1 d .
H208 H 0.703(7) 0.193(6) 0.360(4) 0.098(3) Uiso 1 1 d .
C209 C 0.5972(5) 0.3143(5) 0.4158(3) 0.0420(14) Uani 1 1 d .
C210 C 0.8159(6) 0.3416(6) 0.3510(4) 0.0637(18) Uani 1 1 d .
A210 H 0.904(6) 0.312(5) 0.394(3) 0.098(3) Uiso 1 1 d .
B210 H 0.836(6) 0.344(6) 0.303(4) 0.098(3) Uiso 1 1 d .
C211 C 0.7572(7) 0.4591(6) 0.3716(4) 0.066(2) Uani 1 1 d .
A211 H 0.815(7) 0.502(6) 0.382(4) 0.098(3) Uiso 1 1 d .
B211 H 0.691(6) 0.506(6) 0.332(3) 0.098(3) Uiso 1 1 d .
C212 C 0.6642(6) 0.4321(5) 0.4379(3) 0.0490(15) Uani 1 1 d .
A212 H 0.727(6) 0.426(5) 0.483(3) 0.098(3) Uiso 1 1 d .
B212 H 0.585(6) 0.487(6) 0.453(3) 0.098(3) Uiso 1 1 d .
C213 C 0.5775(5) 0.2305(5) 0.4811(3) 0.0432(13) Uani 1 1 d .
C214 C 0.5520(5) 0.2382(6) 0.6175(3) 0.0476(15) Uani 1 1 d .
O22 O 0.5900(4) 0.1258(3) 0.4752(2) 0.0577(11) Uani 1 1 d .
N22 N 0.5466(4) 0.2870(4) 0.5467(2) 0.0423(12) Uani 1 1 d .
O23 O 0.5913(5) 0.1392(4) 0.6292(2) 0.0779(13) Uani 1 1 d .
C215 C 0.5077(6) 0.3170(5) 0.6797(3) 0.0528(15) Uani 1 1 d .
C216 C 0.5565(8) 0.2686(6) 0.7544(4) 0.101(3) Uani 1 1 d .
H21A H 0.5255 0.1892 0.7591 0.098(3) Uiso 1 1 calc R
H21B H 0.5184 0.3148 0.7936 0.098(3) Uiso 1 1 calc R
H21C H 0.6563 0.2711 0.7578 0.098(3) Uiso 1 1 calc R
C217 C 0.3487(8) 0.3088(9) 0.6790(5) 0.129(3) Uani 1 1 d .
H21D H 0.3214 0.2289 0.6857 0.098(3) Uiso 1 1 calc R
H21E H 0.3120 0.3369 0.6321 0.098(3) Uiso 1 1 calc R
H21F H 0.3129 0.3554 0.7186 0.098(3) Uiso 1 1 calc R
A217 H 0.400(6) 0.429(6) 0.654(3) 0.098(3) Uiso 1 1 d .
C218 C 0.5549(13) 0.4364(7) 0.6712(5) 0.173(6) Uani 1 1 d .
H21G H 0.5243 0.4823 0.7125 0.098(3) Uiso 1 1 calc R
H21H H 0.5168 0.4682 0.6257 0.098(3) Uiso 1 1 calc R
H21I H 0.6547 0.4378 0.6698 0.098(3) Uiso 1 1 calc R
CME2 C 0.3898(7) 0.2827(7) 0.2439(4) 0.101(3) Uani 1 1 d .
HME4 H 0.4018 0.2264 0.2050 0.098(3) Uiso 1 1 calc R
HME5 H 0.4204 0.3579 0.2273 0.098(3) Uiso 1 1 calc R
HME6 H 0.2931 0.2867 0.2562 0.098(3) Uiso 1 1 calc R

loop_
_atom_site_aniso_label
_atom_site_aniso_U_11
_atom_site_aniso_U_22
_atom_site_aniso_U_33
_atom_site_aniso_U_23
_atom_site_aniso_U_13
_atom_site_aniso_U_12
Br1 0.0530(4) 0.1308(9) 0.0985(7) -0.0368(6) 0.0196(4) -0.0053(5)
C101 0.043(3) 0.067(5) 0.061(4) -0.020(4) 0.002(3) 0.002(3)
C102 0.050(3) 0.062(5) 0.071(5) 0.001(4) 0.014(3) -0.013(3)
C103 0.047(3) 0.033(3) 0.070(4) 0.000(3) -0.003(3) -0.001(3)
C104 0.041(3) 0.029(3) 0.049(4) 0.001(3) -0.005(2) -0.002(2)
C105 0.053(3) 0.050(4) 0.055(4) 0.005(3) -0.002(3) 0.003(3)
C106 0.055(4) 0.051(4) 0.073(5) -0.010(4) -0.001(3) 0.019(3)
C107 0.047(3) 0.045(4) 0.036(4) -0.004(3) 0.001(3) -0.003(3)
N11 0.057(3) 0.057(3) 0.042(3) 0.006(3) -0.002(2) 0.003(3)
O11 0.066(2) 0.085(3) 0.041(3) 0.011(2) 0.010(2) -0.007(2)
C108 0.046(3) 0.043(3) 0.023(3) -0.005(2) 0.005(2) 0.000(2)
C109 0.050(3) 0.064(4) 0.032(3) 0.005(3) 0.009(2) -0.007(3)
C110 0.054(4) 0.105(6) 0.048(4) -0.002(4) 0.013(3) 0.003(4)
C111 0.077(4) 0.075(5) 0.054(5) 0.001(4) 0.022(3) 0.023(4)
C112 0.046(3) 0.043(4) 0.051(4) 0.005(3) 0.003(3) 0.014(3)
C113 0.041(3) 0.035(4) 0.045(4) 0.004(3) 0.000(2) -0.002(3)
C114 0.053(3) 0.050(5) 0.045(4) -0.012(3) 0.001(3) 0.003(3)
O12 0.073(3) 0.040(3) 0.052(3) 0.001(2) 0.0002(19) -0.003(2)
N12 0.064(3) 0.033(3) 0.032(3) -0.002(2) 0.007(2) -0.007(2)
O13 0.126(4) 0.055(3) 0.053(3) -0.012(2) 0.002(3) -0.020(3)
C115 0.064(4) 0.053(4) 0.036(4) 0.001(3) 0.006(3) 0.003(3)
C116 0.093(6) 0.165(9) 0.085(6) 0.050(6) 0.029(4) -0.013(5)
C117 0.196(8) 0.133(8) 0.045(5) 0.003(5) 0.015(5) -0.047(7)
C118 0.213(9) 0.068(5) 0.098(6) 0.037(5) 0.067(6) 0.051(6)
CME1 0.088(4) 0.101(6) 0.050(4) 0.002(4) -0.020(4) -0.010(4)
Br2 0.0584(4) 0.1276(9) 0.1196(8) 0.0430(6) 0.0221(4) 0.0097(5)
C201 0.047(3) 0.070(5) 0.064(5) 0.022(4) -0.002(3) 0.004(3)
C202 0.047(3) 0.060(5) 0.070(5) -0.001(4) -0.001(3) 0.018(3)
C203 0.046(3) 0.040(4) 0.062(4) 0.002(3) -0.003(3) 0.002(3)
C204 0.040(3) 0.037(4) 0.050(4) -0.006(3) -0.006(3) -0.003(3)
C205 0.052(4) 0.041(4) 0.089(5) -0.004(4) 0.004(4) 0.000(3)
C206 0.070(5) 0.048(5) 0.107(6) 0.008(5) -0.003(4) -0.013(4)
C207 0.056(3) 0.030(3) 0.042(4) -0.009(3) 0.002(3) 0.002(3)
N21 0.060(3) 0.070(4) 0.057(4) -0.016(3) -0.008(3) -0.002(3)
O21 0.077(3) 0.078(3) 0.037(3) -0.016(2) 0.004(2) 0.007(2)
C208 0.066(4) 0.049(4) 0.046(4) 0.005(3) 0.010(3) 0.007(3)
C209 0.045(3) 0.043(4) 0.038(4) 0.006(3) 0.009(3) 0.004(3)
C210 0.066(4) 0.071(5) 0.054(4) 0.005(4) 0.018(3) -0.002(3)
C211 0.083(5) 0.053(5) 0.061(5) 0.004(3) 0.013(4) -0.026(4)
C212 0.057(3) 0.042(3) 0.049(4) -0.004(3) 0.013(3) -0.013(3)
C213 0.045(3) 0.031(4) 0.053(4) 0.009(3) 0.005(2) 0.003(3)
C214 0.051(3) 0.039(4) 0.053(5) -0.001(4) 0.009(3) -0.001(3)
O22 0.084(3) 0.036(3) 0.053(3) 0.002(2) 0.007(2) 0.007(2)
N22 0.055(3) 0.042(3) 0.030(3) 0.004(2) 0.013(2) 0.007(2)
O23 0.132(4) 0.051(3) 0.051(3) 0.007(2) 0.001(3) 0.022(3)
C215 0.064(4) 0.047(4) 0.048(4) -0.002(3) 0.013(3) -0.002(3)
C216 0.172(7) 0.077(5) 0.053(5) 0.000(4) 0.009(5) 0.017(5)
C217 0.119(7) 0.153(9) 0.117(8) -0.022(7) 0.043(6) 0.021(6)
C218 0.371(17) 0.056(6) 0.096(7) -0.024(5) 0.091(9) -0.058(8)
CME2 0.089(5) 0.142(8) 0.072(5) -0.040(5) -0.016(4) 0.005(5)

loop_
_atom_type_symbol
_atom_type_description
_atom_type_scat_dispersion_real
_atom_type_scat_dispersion_imag
_atom_type_scat_source
C C 0.0033 0.0016 'International Tables Vol C Tables 4.2.6.8 and 6.1.1.4'
H H 0.0000 0.0000 'International Tables Vol C Tables 4.2.6.8 and 6.1.1.4'
Br Br -0.2901 2.4595 'International Tables Vol C Tables 4.2.6.8 and 6.1.1.4'
N N 0.0061 0.0033 'International Tables Vol C Tables 4.2.6.8 and 6.1.1.4'
O O 0.0106 0.0060 'International Tables Vol C Tables 4.2.6.8 and 6.1.1.4'

loop_
_geom_angle_atom_site_label_1
_geom_angle_atom_site_label_2
_geom_angle_atom_site_label_3
_geom_angle
C102 C101 C106 121.7(5)
C102 C101 Br1 120.9(5)
C106 C101 Br1 117.5(5)
C101 C102 C103 119.2(5)
C104 C103 C102 121.1(5)
C103 C104 C105 118.3(5)
C103 C104 C107 120.5(5)
C105 C104 C107 121.1(5)
C106 C105 C104 121.0(6)
C101 C106 C105 118.7(6)
N11 C107 C104 111.0(4)
N11 C107 C108 103.3(4)
C104 C107 C108 116.4(4)
CME1 N11 O11 104.0(4)
CME1 N11 C107 111.6(5)
O11 N11 C107 100.7(4)
C109 O11 N11 104.4(4)
C113 C108 C112 112.2(4)
C113 C108 C109 110.9(5)
C112 C108 C109 105.5(4)
C113 C108 C107 112.8(4)
C112 C108 C107 112.9(4)
C109 C108 C107 101.8(4)
O11 C109 C110 107.8(5)
O11 C109 C108 104.5(4)
C110 C109 C108 104.8(5)
C109 C110 C111 104.3(5)
C110 C111 C112 102.7(5)
C111 C112 C108 104.3(5)
O12 C113 N12 121.4(5)
O12 C113 C108 123.8(5)
N12 C113 C108 114.9(5)
O13 C114 N12 119.9(5)
O13 C114 C115 124.1(5)
N12 C114 C115 115.9(5)
C113 N12 C114 129.1(5)
C117 C115 C116 109.1(6)
C117 C115 C118 111.0(6)
C116 C115 C118 109.0(6)
C117 C115 C114 108.6(5)
C116 C115 C114 108.3(5)
C118 C115 C114 110.7(5)
C202 C201 C206 121.6(6)
C202 C201 Br2 119.5(5)
C206 C201 Br2 118.9(5)
C201 C202 C203 119.7(6)
C204 C203 C202 120.2(6)
C203 C204 C205 119.2(5)
C203 C204 C207 120.0(5)
C205 C204 C207 120.6(5)
C206 C205 C204 119.2(6)
C201 C206 C205 119.9(6)
N21 C207 C204 111.6(4)
N21 C207 C209 101.4(4)
C204 C207 C209 116.4(4)
O21 N21 CME2 102.7(5)
O21 N21 C207 102.7(4)
CME2 N21 C207 111.3(5)
N21 O21 C208 103.4(4)
O21 C208 C210 108.7(5)
O21 C208 C209 105.4(5)
C210 C208 C209 106.9(5)
C208 C209 C213 111.8(4)
C208 C209 C212 105.5(4)
C213 C209 C212 114.1(5)
C208 C209 C207 102.4(4)
C213 C209 C207 110.7(4)
C212 C209 C207 111.5(4)
C208 C210 C211 103.2(5)
C210 C211 C212 103.8(5)
C211 C212 C209 102.8(4)
O22 C213 N22 124.2(5)
O22 C213 C209 122.6(5)
N22 C213 C209 113.1(5)
O23 C214 N22 122.7(5)
O23 C214 C215 121.6(6)
N22 C214 C215 115.7(5)
C213 N22 C214 126.1(5)
C218 C215 C214 113.2(5)
C218 C215 C216 110.3(7)
C214 C215 C216 110.6(5)
C218 C215 C217 111.8(7)
C214 C215 C217 104.8(5)
C216 C215 C217 105.9(6)

loop_
_geom_bond_atom_site_label_1
_geom_bond_atom_site_label_2
_geom_bond_distance
Br1 C101 1.904(5)
C101 C102 1.359(8)
C101 C106 1.374(8)
C102 C103 1.387(7)
C103 C104 1.376(7)
C104 C105 1.395(7)
C104 C107 1.505(7)
C105 C106 1.382(7)
C107 N11 1.479(7)
C107 C108 1.568(7)
N11 CME1 1.463(7)
N11 O11 1.468(5)
O11 C109 1.425(6)
C108 C113 1.519(7)
C108 C112 1.538(7)
C108 C109 1.567(7)
C109 C110 1.506(8)
C110 C111 1.516(9)
C111 C112 1.517(8)
C113 O12 1.216(6)
C113 N12 1.386(6)
C114 O13 1.206(7)
C114 N12 1.399(6)
C114 C115 1.504(8)
C115 C117 1.490(8)
C115 C116 1.502(8)
C115 C118 1.504(8)
Br2 C201 1.901(5)
C201 C202 1.361(9)
C201 C206 1.367(9)
C202 C203 1.399(8)
C203 C204 1.383(7)
C204 C205 1.415(7)
C204 C207 1.505(7)
C205 C206 1.396(9)
C207 N21 1.476(7)
C207 C209 1.568(7)
N21 O21 1.440(5)
N21 CME2 1.466(8)
O21 C208 1.451(7)
C208 C210 1.498(9)
C208 C209 1.544(8)
C209 C213 1.531(7)
C209 C212 1.543(8)
C210 C211 1.508(9)
C211 C212 1.537(8)
C213 O22 1.210(6)
C213 N22 1.382(7)
C214 O23 1.212(7)
C214 N22 1.389(7)
C214 C215 1.505(8)
C215 C218 1.449(9)
C215 C216 1.517(8)
C215 C217 1.530(9)

loop_
_cod_related_entry_id
_cod_related_entry_code
_cod_related_entry_database
1 30651732 ChemSpider
